data_7718765
loop_
_publ_author_name
'Pospelov, Evgeny V.'
'Sinyushin, Kirill I.'
'Golovanov, Ivan S.'
'Lesnikov, Vladislav K.'
'Frolov, Kirill V.'
'Nelyubina, Yulia V.'
'Sukhorukov, Alexey Yu'

_publ_section_title
;
 Transition metal(IV) complexes of nitro-substituted
 2,4,9-triazaadamantane-based tris-hydroxylamines: evidence for nitrogen
 &#x3b1;-effect on stabilization of higher oxidation states.
;
_journal_issue 24
_journal_name_full 'Dalton transactions (Cambridge, England : 2003)'
_journal_page_first 9530
_journal_page_last 9541
_journal_paper_doi 10.1039/d5dt00812c
_journal_volume 54
_journal_year 2025
_chemical_formula_moiety '2(C16 H30 N7 Ni O5), 4(C H4 O), 2(Cl), H2 O'
_chemical_formula_sum 'C36 H78 Cl2 N14 Ni2 O15'
_chemical_formula_weight 1135.44
_space_group_crystal_system orthorhombic
_space_group_IT_number 61
_space_group_name_Hall '-P 2ac 2ab'
_space_group_name_H-M_alt 'P b c a'
_atom_sites_solution_hydrogens mixed
_atom_sites_solution_primary dual
_atom_sites_solution_secondary difmap
_audit_creation_date 2025-02-11
_audit_creation_method
;
Olex2 1.5
(compiled 2023.03.06 svn.rbb2c1857 for OlexSys, GUI svn.r6748)
;
_audit_update_record
;
2025-02-12 deposited with the CCDC.	2025-05-20 downloaded from the CCDC.
;
_cell_angle_alpha 90
_cell_angle_beta 90
_cell_angle_gamma 90
_cell_formula_units_Z 4
_cell_length_a 18.30780(10)
_cell_length_b 13.51830(10)
_cell_length_c 21.2684(2)
_cell_measurement_reflns_used 30245
_cell_measurement_temperature 99.97(12)
_cell_measurement_theta_max 79.7510
_cell_measurement_theta_min 3.2660
_cell_volume 5263.72(7)
_computing_cell_refinement 'CrysAlisPro 1.171.44.91a (Rigaku OD, 2025)'
_computing_data_collection 'CrysAlisPro system (CCD 44.91a 64-bit (release 23-01-2025))'
_computing_data_reduction 'CrysAlisPro 1.171.44.91a (Rigaku OD, 2025)'
_computing_molecular_graphics 'Olex2 1.5 (Dolomanov et al., 2009)'
_computing_publication_material 'Olex2 1.5 (Dolomanov et al., 2009)'
_computing_structure_refinement 'SHELXL 2018/3 (Sheldrick, 2015)'
_computing_structure_solution 'XT  (Sheldrick, 2015)'
_diffrn_ambient_environment N~2~
_diffrn_ambient_temperature 99.97(12)
_diffrn_detector 'Hybrid Pixel Array Detector'
_diffrn_detector_area_resol_mean 10.0000
_diffrn_detector_type HyPix
_diffrn_measured_fraction_theta_full 0.999
_diffrn_measured_fraction_theta_max 0.992
_diffrn_measurement_details
;
List of Runs (angles in degrees, time in seconds):

  # Type    Start    End  Width  t~exp~   \w     \q     \k     \f   Frames
#--------------------------------------------------------------------------
  1  \w    -83.00  -9.00   0.50    1.00    --  -42.78 119.00-150.00  148
  2  \w   -117.00 -51.00   0.50    1.00    --  -42.78-158.00 -29.00  132
  3  \w    -37.00  29.00   0.50    1.00    --   42.78 -23.00 -30.00  132
  4  \w    106.00 178.00   0.50    4.00    --  117.50 104.00 -50.00  144
  5  \w     90.00 178.00   0.50    4.00    --  117.50  23.00 134.00  176
  6  \w     46.00 109.00   0.50    4.00    --  117.50-119.00 124.00  126
  7  \w    106.00 178.00   0.50    4.00    --  117.50 104.00 -50.00  144
  8  \w   -117.00 -20.00   0.50    1.00    --  -42.78 -57.00-150.00  194
  9  \w    -27.00  38.00   0.50    1.00    --  -42.78  19.00-180.00  130
 10  \w   -117.00 -20.00   0.50    1.00    --  -42.78 -57.00-150.00  194
 11  \w     44.00  71.00   0.50    4.00    --  117.50 -61.00   0.00   54
 12  \w     44.00 105.00   0.50    4.00    --  117.50 -95.00  30.00  122
 13  \w     44.00 105.00   0.50    4.00    --  117.50 -95.00 -90.00  122
 14  \w     52.00 111.00   0.50    4.00    --  117.50-125.00-150.00  118
 15  \w     54.00  91.00   0.50    4.00    --  117.50 -77.00-150.00   74
 16  \w     44.00  69.00   0.50    4.00    --  117.50 -61.00 -30.00   50
 17  \w    143.00 178.00   0.50    4.00    --  117.50  30.00 -90.00   70
 18  \w     45.00  71.00   0.50    4.00    --  117.50 -77.00-120.00   52
 19  \w     44.00  98.00   0.50    4.00    --  117.50 -95.00-150.00  108
 20  \w     98.00 128.00   0.50    4.00    --  117.50 125.00   0.00   60
 21  \w     44.00  69.00   0.50    4.00    --  117.50 -61.00  60.00   50
 22  \w     49.00  75.00   0.50    4.00    --  117.50 -95.00  60.00   52
 23  \w     45.00  94.00   0.50    4.00    --  117.50 -77.00 150.00   98
 24  \w     89.00 115.00   0.50    4.00    --  117.50  15.00  60.00   52
 25  \w    123.00 174.00   0.50    4.00    --  117.50  15.00  60.00  102
 26  \w     95.00 124.00   0.50    4.00    --  117.50  45.00 -60.00   58
 27  \w    153.00 178.00   0.50    4.00    --  117.50  45.00 -60.00   50
 28  \w     56.00  82.00   0.50    4.00    --  117.50 -85.00  97.47   52
 29  \w     87.00 112.00   0.50    4.00    --  117.50 -85.00  97.47   50
 30  \w     48.00  73.00   0.50    4.00    --  117.50-125.00-150.00   50
 31  \w     50.00  79.00   0.50    4.00    --  117.50 -77.00 -60.00   58
 32  \w     79.00 105.00   0.50    4.00    --  117.50 -95.00-180.00   52
 33  \w     79.00 105.00   0.50    4.00    --  117.50 -95.00   0.00   52
 34  \w     44.00  69.00   0.50    4.00    --  117.50 -61.00 120.00   50
 35  \w     97.00 135.00   0.50    4.00    --  117.50-158.00 -29.00   76
;
_diffrn_measurement_device 'four-circle diffractometer'
_diffrn_measurement_device_type 'XtaLAB Synergy, Dualflex, HyPix'
_diffrn_measurement_method '\w scans'
_diffrn_orient_matrix_type 'CrysAlisPro convention (1999,Acta A55,543-557)'
_diffrn_orient_matrix_UB_11 0.0158277000
_diffrn_orient_matrix_UB_12 0.1099444000
_diffrn_orient_matrix_UB_13 -0.0131425000
_diffrn_orient_matrix_UB_21 0.0199843000
_diffrn_orient_matrix_UB_22 -0.0255666000
_diffrn_orient_matrix_UB_23 -0.0684486000
_diffrn_orient_matrix_UB_31 -0.0802399000
_diffrn_orient_matrix_UB_32 0.0153422000
_diffrn_orient_matrix_UB_33 -0.0196863000
_diffrn_radiation_monochromator mirror
_diffrn_radiation_probe x-ray
_diffrn_radiation_type 'Cu K\a'
_diffrn_radiation_wavelength 1.54184
_diffrn_reflns_av_R_equivalents 0.0333
_diffrn_reflns_av_unetI/netI 0.0170
_diffrn_reflns_Laue_measured_fraction_full 0.999
_diffrn_reflns_Laue_measured_fraction_max 0.992
_diffrn_reflns_limit_h_max 18
_diffrn_reflns_limit_h_min -23
_diffrn_reflns_limit_k_max 16
_diffrn_reflns_limit_k_min -17
_diffrn_reflns_limit_l_max 27
_diffrn_reflns_limit_l_min -27
_diffrn_reflns_number 43580
_diffrn_reflns_point_group_measured_fraction_full 0.999
_diffrn_reflns_point_group_measured_fraction_max 0.992
_diffrn_reflns_theta_full 67.684
_diffrn_reflns_theta_max 79.949
_diffrn_reflns_theta_min 4.157
_diffrn_source 'micro-focus sealed X-ray tube'
_diffrn_source_type 'PhotonJet (Cu) X-ray Source'
_exptl_absorpt_coefficient_mu 2.452
_exptl_absorpt_correction_T_max 1.000
_exptl_absorpt_correction_T_min 0.486
_exptl_absorpt_correction_type gaussian
_exptl_absorpt_process_details
;
CrysAlisPro 1.171.44.91a (Rigaku Oxford Diffraction, 2025)
Numerical absorption correction based on gaussian integration over
a multifaceted crystal model
Empirical absorption correction using spherical harmonics,
implemented in SCALE3 ABSPACK scaling algorithm.
;
_exptl_crystal_colour black
_exptl_crystal_colour_primary black
_exptl_crystal_density_diffrn 1.433
_exptl_crystal_density_method 'not measured'
_exptl_crystal_description prism
_exptl_crystal_F_000 2408
_exptl_crystal_size_max 0.261
_exptl_crystal_size_mid 0.248
_exptl_crystal_size_min 0.134
_refine_diff_density_max 0.697
_refine_diff_density_min -0.535
_refine_diff_density_rms 0.101
_refine_ls_extinction_method none
_refine_ls_goodness_of_fit_ref 1.159
_refine_ls_hydrogen_treatment mixed
_refine_ls_matrix_type full
_refine_ls_number_parameters 413
_refine_ls_number_reflns 5694
_refine_ls_number_restraints 50
_refine_ls_restrained_S_all 1.156
_refine_ls_R_factor_all 0.0648
_refine_ls_R_factor_gt 0.0641
_refine_ls_shift/su_max 0.001
_refine_ls_shift/su_mean 0.000
_refine_ls_structure_factor_coef Fsqd
_refine_ls_weighting_details 'w=1/[\s^2^(Fo^2^)+(0.0643P)^2^+20.1737P] where P=(Fo^2^+2Fc^2^)/3'
_refine_ls_weighting_scheme calc
_refine_ls_wR_factor_gt 0.1815
_refine_ls_wR_factor_ref 0.1818
_reflns_Friedel_coverage 0.000
_reflns_number_gt 5567
_reflns_number_total 5694
_reflns_threshold_expression 'I > 2\s(I)'
_cod_data_source_file d5dt00812c2.cif
_cod_data_source_block PJ1270
_cod_depositor_comments 'Adding full bibliography for 7718760--7718765.cif.'
_cod_database_code 7718765
_shelx_shelxl_version_number 2018/3
_chemical_oxdiff_formula C36H78Cl2N14Ni2O15
_chemical_oxdiff_usercomment PJ1270
_shelx_space_group_comment
;
The symmetry employed for this shelxl refinement is uniquely defined
by the following loop, which should always be used as a source of
symmetry information in preference to the above space-group names.
They are only intended as comments.
;
_shelx_estimated_absorpt_t_max 0.735
_shelx_estimated_absorpt_t_min 0.567
_diffrn_oxdiff_digest_od_ed
;

;
_olex2_refinement_description
;
1. Fixed Uiso
 At 1.2 times of:
  All C(H) groups, All C(H,H) groups, All N(H) groups, All Cl(H) groups
 At 1.5 times of:
  All C(H,H,H) groups, All C(H,H,H,H,H,H) groups, All O(H) groups, All O(H,H)
  groups
2. Restrained distances
 N4-O5 \\sim N4A-O5A
 with sigma of 0.02
 N4A-C5A \\sim N4-C5
 with sigma of 0.02
 C5-C8 \\sim C5A-C8A
 with sigma of 0.02
 C5-C2 \\sim C5A-C2A
 with sigma of 0.02
 N3-O4 \\sim N3A-O4A
 with sigma of 0.02
 O5-Ni1 \\sim O5A-Ni1A
 with sigma of 0.02
 O4-Ni1 \\sim O4A-Ni1A
 with sigma of 0.02
 O3-Ni1 \\sim O3A-Ni1A
 with sigma of 0.02
 C7-N4 \\sim C7A-N4A
 with sigma of 0.02
 C7-N3 \\sim C7A-N3A
 with sigma of 0.02
 C6-N3 \\sim C6A-N3A
 with sigma of 0.02
 C9-C6 \\sim C9A-C6A
 with sigma of 0.02
 N2-C5 \\sim N2A-C5A
 with sigma of 0.02
 N2-C6 \\sim N2A-C6A
 with sigma of 0.02
 N2-O3 \\sim N2A-O3A
 with sigma of 0.02
 C6-C3 \\sim C6A-C3A
 with sigma of 0.02
 C1-C3 \\sim C1A-C3A
 with sigma of 0.02
 C1-C2 \\sim C1A-C2A
 with sigma of 0.02
 N1-C1 \\sim N1A-C1A
 with sigma of 0.02
 C1-C4 \\sim C1A-C4A
 with sigma of 0.02
 C7-C4 \\sim C7A-C4A
 with sigma of 0.02
 N1-O1 \\sim N1A-O1A
 with sigma of 0.02
 N1-O2 \\sim N1A-O2A
 with sigma of 0.02
 C10-C7 \\sim C10A-C7A
 with sigma of 0.02
 C18-O7 \\sim C18-O7A
 with sigma of 0.02
 O1-O2 \\sim O1A-O2A
 with sigma of 0.02
 O1A-C1A \\sim O2A-C1A
 with sigma of 0.02
 C10-C4 \\sim C10A-C4A
 with sigma of 0.02
 C9-C3 \\sim C9A-C3A
 with sigma of 0.02
 N2A-C9A \\sim N3A-C9A
 with sigma of 0.02
 C8-C2 \\sim C8A-C2A
 with sigma of 0.02
 N4-N3 \\sim N4A-N3A
 with sigma of 0.02
 N4-N2 \\sim N4A-N2A
 with sigma of 0.02
 N3-N2 \\sim N3A-N2A
 with sigma of 0.02
 O3-O4 \\sim O3A-O4A
 with sigma of 0.02
 O3-O5 \\sim O3A-O5A
 with sigma of 0.02
 O4-O5 \\sim O4A-O5A
 with sigma of 0.02
3. Uiso/Uaniso restraints and constraints
Uanis(O7) \\sim Ueq, Uanis(O7A) \\sim Ueq: with sigma of 0.04 and sigma for
terminal atoms of 0.02
Uanis(N4) = Uanis(N4A)
Uanis(O5) = Uanis(O5A)
Uanis(C5) = Uanis(C5A)
Uanis(C8) = Uanis(C8A)
Uanis(C2) = Uanis(C2A)
Uanis(O4) = Uanis(O4A)
Uanis(Ni1) = Uanis(Ni1A)
Uanis(N3) = Uanis(N3A)
Uanis(C7) = Uanis(C7A)
Uanis(C9) = Uanis(C9A)
Uanis(C6) = Uanis(C6A)
Uanis(N2) = Uanis(N2A)
Uanis(O3) = Uanis(O3A)
Uanis(C3) = Uanis(C3A)
Uanis(C1) = Uanis(C1A)
Uanis(N1) = Uanis(N1A)
Uanis(C4) = Uanis(C4A)
Uanis(O1) = Uanis(O1A)
Uanis(O2) = Uanis(O2A)
Uanis(C10) = Uanis(C10A)
Uanis(O7) = Uanis(O7A)
Uanis(Cl1) = Uanis(Cl1A)
Uanis(Cl1) = Uanis(Cl1B)
Uanis(Cl1B) = Uanis(Cl1A)
4. Others
 1*[Sof(Cl1)]+1*[Sof(Cl1A)]+1*[Sof(Cl1B)]=1 with esd of 0.0001
 Sof(Ni1A)=Sof(O1A)=Sof(O2A)=Sof(O3A)=Sof(O4A)=Sof(O5A)=Sof(N1A)=Sof(N2A)=
 Sof(N3A)=Sof(N4A)=Sof(C1A)=Sof(C2A)=Sof(H2C)=Sof(H2D)=Sof(C3A)=Sof(H3C)=
 Sof(H3D)=Sof(C4A)=Sof(H4C)=Sof(H4D)=Sof(C5A)=Sof(C6A)=Sof(C7A)=Sof(C8A)=
 Sof(H8D)=Sof(H8E)=Sof(H8F)=Sof(C9A)=Sof(H9D)=Sof(H9E)=Sof(H9F)=Sof(C10A)=
 Sof(H10D)=Sof(H10E)=Sof(H10F)=1-FVAR(1)
 Sof(Ni1)=Sof(O1)=Sof(O2)=Sof(O3)=Sof(O4)=Sof(O5)=Sof(N1)=Sof(N2)=Sof(N3)=
 Sof(N4)=Sof(C1)=Sof(C2)=Sof(H2A)=Sof(H2B)=Sof(C3)=Sof(H3A)=Sof(H3B)=Sof(C4)=
 Sof(H4A)=Sof(H4B)=Sof(C5)=Sof(C6)=Sof(C7)=Sof(C8)=Sof(H8A)=Sof(H8B)=Sof(H8C)=
 Sof(C9)=Sof(H9A)=Sof(H9B)=Sof(H9C)=Sof(C10)=Sof(H10A)=Sof(H10B)=Sof(H10C)=
 FVAR(1)
 Sof(H18D)=Sof(H18E)=Sof(H18F)=Sof(O7A)=Sof(H7B)=1-FVAR(3)
 Sof(H18A)=Sof(H18B)=Sof(H18C)=Sof(O7)=Sof(H7A)=FVAR(3)
 Fixed Sof: O8(0.5) H1(0.5) H2(0.5)
5.a Free rotating group:
 O8(H1,H2)
5.b Secondary CH2 refined with riding coordinates:
 C11(H11A,H11B), C12(H12A,H12B), C13(H13A,H13B), C14(H14A,H14B), C15(H15A,
 H15B), C16(H16A,H16B), C2(H2A,H2B), C3(H3A,H3B), C4(H4A,H4B), C2A(H2C,H2D),
 C3A(H3C,H3D), C4A(H4C,H4D)
5.c Idealised Me refined as rotating group:
 C17(H17A,H17B,H17C), C18(H18A,H18B,H18C), C18(H18D,H18E,H18F), C8(H8A,H8B,
 H8C), C9(H9A,H9B,H9C), C10(H10A,H10B,H10C), C8A(H8D,H8E,H8F), C9A(H9D,H9E,H9F),
  C10A(H10D,H10E,H10F)
5.d Idealised tetrahedral OH refined as rotating group:
 O6(H6A), O7(H7A), O7A(H7B)
;
_platon_squeeze_void_probe_radius 1.20
_olex2_submission_special_instructions 'No special instructions were received'
_oxdiff_exptl_absorpt_empirical_details
;
Empirical correction (ABSPACK) includes:
- Absorption correction using spherical harmonics
- Frame scaling
;
_oxdiff_exptl_absorpt_empirical_full_max 1.277
_oxdiff_exptl_absorpt_empirical_full_min 0.824

loop_
_space_group_symop_operation_xyz
'x, y, z'
'-x+1/2, -y, z+1/2'
'-x, y+1/2, -z+1/2'
'x+1/2, -y+1/2, -z'
'-x, -y, -z'
'x-1/2, y, -z-1/2'
'x, -y-1/2, z-1/2'
'-x-1/2, y-1/2, z'

loop_
_atom_site_label
_atom_site_type_symbol
_atom_site_fract_x
_atom_site_fract_y
_atom_site_fract_z
_atom_site_U_iso_or_equiv
_atom_site_adp_type
_atom_site_occupancy
_atom_site_site_symmetry_order
_atom_site_calc_flag
_atom_site_refinement_flags_posn
_atom_site_refinement_flags_adp
_atom_site_refinement_flags_occupancy
_atom_site_disorder_assembly
_atom_site_disorder_group
O6 O 0.38077(16) 0.4714(2) 0.83237(17) 0.0421(7) Uani 1 1 d . . . . .
H6A H 0.406589 0.420325 0.836025 0.063 Uiso 1 1 calc R U . . .
N5 N 0.10978(16) 0.6007(2) 0.81721(14) 0.0238(6) Uani 1 1 d . . . . .
N6 N 0.09134(17) 0.4278(2) 0.75257(16) 0.0274(7) Uani 1 1 d . . . . .
H6 H 0.078(3) 0.408(4) 0.713(2) 0.033 Uiso 1 1 d . U . . .
N7 N 0.22251(17) 0.4696(2) 0.80809(15) 0.0236(6) Uani 1 1 d . . . . .
C11 C 0.2048(2) 0.5070(3) 0.87220(17) 0.0263(7) Uani 1 1 d . . . . .
H11A H 0.250349 0.514329 0.896914 0.032 Uiso 1 1 calc R U . . .
H11B H 0.172908 0.459043 0.894143 0.032 Uiso 1 1 calc R U . . .
C12 C 0.1662(2) 0.6069(3) 0.86736(17) 0.0260(7) Uani 1 1 d . . . . .
H12A H 0.142956 0.623599 0.908039 0.031 Uiso 1 1 calc R U . . .
H12B H 0.201977 0.659372 0.857056 0.031 Uiso 1 1 calc R U . . .
C13 C 0.0459(2) 0.5392(3) 0.83459(19) 0.0293(8) Uani 1 1 d . . . . .
H13A H 0.004463 0.582265 0.846642 0.035 Uiso 1 1 calc R U . . .
H13B H 0.058273 0.496750 0.870995 0.035 Uiso 1 1 calc R U . . .
C14 C 0.0247(2) 0.4756(3) 0.77910(19) 0.0325(8) Uani 1 1 d . . . . .
H14A H -0.010512 0.424248 0.792663 0.039 Uiso 1 1 calc R U . . .
H14B H 0.000932 0.516862 0.746530 0.039 Uiso 1 1 calc R U . . .
C15 C 0.1230(2) 0.3499(3) 0.79368(19) 0.0323(8) Uani 1 1 d . . . . .
H15A H 0.111864 0.283815 0.776148 0.039 Uiso 1 1 calc R U . . .
H15B H 0.101087 0.354198 0.836135 0.039 Uiso 1 1 calc R U . . .
C16 C 0.2052(2) 0.3634(3) 0.79824(19) 0.0302(8) Uani 1 1 d . . . . .
H16A H 0.224502 0.323894 0.833734 0.036 Uiso 1 1 calc R U . . .
H16B H 0.228671 0.339789 0.759083 0.036 Uiso 1 1 calc R U . . .
C17 C 0.4095(3) 0.5474(4) 0.8709(3) 0.0512(13) Uani 1 1 d . . . . .
H17A H 0.456986 0.568536 0.854332 0.077 Uiso 1 1 calc R U . . .
H17B H 0.415694 0.522516 0.913854 0.077 Uiso 1 1 calc R U . . .
H17C H 0.375849 0.603719 0.871175 0.077 Uiso 1 1 calc R U . . .
H7 H 0.268(4) 0.476(5) 0.799(3) 0.061 Uiso 1 1 d . U . . .
C18 C 0.5100(3) 0.2672(6) 1.0201(3) 0.0670(18) Uani 1 1 d D . . . .
H18A H 0.525928 0.333995 1.008548 0.101 Uiso 0.772(10) 1 calc R U P A 6
H18B H 0.550593 0.220803 1.014450 0.101 Uiso 0.772(10) 1 calc R U P A 6
H18C H 0.494323 0.266631 1.064120 0.101 Uiso 0.772(10) 1 calc R U P A 6
H18D H 0.469300 0.304484 1.038368 0.101 Uiso 0.228(10) 1 calc R U P A 7
H18E H 0.539303 0.311175 0.993506 0.101 Uiso 0.228(10) 1 calc R U P A 7
H18F H 0.540578 0.240414 1.053820 0.101 Uiso 0.228(10) 1 calc R U P A 7
Ni1 Ni 0.16270(3) 0.54302(4) 0.74082(3) 0.01700(19) Uani 0.9570(15) 1 d D . P B 1
O1 O 0.3051(2) 0.7090(3) 0.44935(16) 0.0473(9) Uani 0.9570(15) 1 d D . P B 1
O2 O 0.2648(2) 0.8495(2) 0.48148(14) 0.0355(7) Uani 0.9570(15) 1 d D . P B 1
O3 O 0.22629(13) 0.65610(17) 0.73874(12) 0.0183(5) Uani 0.9570(15) 1 d D . P B 1
O4 O 0.09879(13) 0.60326(18) 0.67984(12) 0.0202(5) Uani 0.9570(15) 1 d D . P B 1
O5 O 0.21726(13) 0.48021(17) 0.67485(12) 0.0199(5) Uani 0.9570(15) 1 d D . P B 1
N1 N 0.27349(19) 0.7603(2) 0.48747(16) 0.0291(7) Uani 0.9570(15) 1 d D . P B 1
N2 N 0.24275(16) 0.6916(2) 0.68171(14) 0.0183(6) Uani 0.9570(15) 1 d D . P B 1
N3 N 0.13136(16) 0.6455(2) 0.62978(14) 0.0194(6) Uani 0.9570(15) 1 d D . P B 1
N4 N 0.23518(16) 0.5376(2) 0.62529(14) 0.0193(6) Uani 0.9570(15) 1 d D . P B 1
C1 C 0.2456(2) 0.7106(3) 0.54757(18) 0.0242(7) Uani 0.9570(15) 1 d D . P B 1
C2 C 0.3116(2) 0.6723(3) 0.58319(18) 0.0231(7) Uani 0.9570(15) 1 d D . P B 1
H2A H 0.344354 0.727941 0.594152 0.028 Uiso 0.9570(15) 1 calc R U P B 1
H2B H 0.339199 0.625250 0.556555 0.028 Uiso 0.9570(15) 1 calc R U P B 1
C3 C 0.2036(2) 0.7838(3) 0.58743(19) 0.0237(7) Uani 0.9570(15) 1 d D . P B 1
H3A H 0.160952 0.809039 0.563696 0.028 Uiso 0.9570(15) 1 calc R U P B 1
H3B H 0.235264 0.840563 0.598355 0.028 Uiso 0.9570(15) 1 calc R U P B 1
C4 C 0.1964(2) 0.6241(3) 0.52940(18) 0.0243(7) Uani 0.9570(15) 1 d D . P B 1
H4A H 0.153970 0.648325 0.505052 0.029 Uiso 0.9570(15) 1 calc R U P B 1
H4B H 0.223862 0.576691 0.502887 0.029 Uiso 0.9570(15) 1 calc R U P B 1
C5 C 0.28573(18) 0.6203(2) 0.64321(18) 0.0194(7) Uani 0.9570(15) 1 d D . P B 1
C6 C 0.1778(2) 0.7318(2) 0.64752(18) 0.0204(7) Uani 0.9570(15) 1 d D . P B 1
C7 C 0.1704(2) 0.5730(2) 0.58927(17) 0.0205(7) Uani 0.9570(15) 1 d D . P B 1
C8 C 0.35026(19) 0.5818(3) 0.67988(19) 0.0228(7) Uani 0.9570(15) 1 d D . P B 1
H8A H 0.333200 0.552273 0.719319 0.034 Uiso 0.9570(15) 1 calc R U P B 1
H8B H 0.383672 0.636516 0.689202 0.034 Uiso 0.9570(15) 1 calc R U P B 1
H8C H 0.375853 0.531631 0.654964 0.034 Uiso 0.9570(15) 1 calc R U P B 1
C9 C 0.1350(2) 0.8025(3) 0.68798(19) 0.0235(8) Uani 0.9570(15) 1 d D . P B 1
H9A H 0.091080 0.823826 0.665416 0.035 Uiso 0.9570(15) 1 calc R U P B 1
H9B H 0.165276 0.860307 0.697742 0.035 Uiso 0.9570(15) 1 calc R U P B 1
H9C H 0.120866 0.769428 0.727132 0.035 Uiso 0.9570(15) 1 calc R U P B 1
C10 C 0.1200(2) 0.4871(3) 0.57311(19) 0.0252(8) Uani 0.9570(15) 1 d D . P B 1
H10A H 0.146028 0.439909 0.546243 0.038 Uiso 0.9570(15) 1 calc R U P B 1
H10B H 0.076958 0.512108 0.550807 0.038 Uiso 0.9570(15) 1 calc R U P B 1
H10C H 0.104577 0.453959 0.611885 0.038 Uiso 0.9570(15) 1 calc R U P B 1
Ni1A Ni 0.1514(7) 0.5368(9) 0.7052(8) 0.01700(19) Uani 0.0430(15) 1 d D . P B 2
O1A O 0.264(5) 0.721(4) 0.413(2) 0.0473(9) Uani 0.0430(15) 1 d D . P B 2
O2A O 0.266(5) 0.862(3) 0.459(3) 0.0355(7) Uani 0.0430(15) 1 d D . P B 2
O3A O 0.216(2) 0.648(2) 0.710(2) 0.0183(5) Uani 0.0430(15) 1 d D . P B 2
O4A O 0.0911(18) 0.604(3) 0.6450(18) 0.0202(5) Uani 0.0430(15) 1 d D . P B 2
O5A O 0.208(2) 0.477(3) 0.6405(18) 0.0199(5) Uani 0.0430(15) 1 d D . P B 2
N1A N 0.251(5) 0.774(3) 0.458(2) 0.0291(7) Uani 0.0430(15) 1 d D . P B 2
N2A N 0.232(2) 0.692(3) 0.655(2) 0.0183(6) Uani 0.0430(15) 1 d D . P B 2
N3A N 0.121(2) 0.659(3) 0.599(2) 0.0194(6) Uani 0.0430(15) 1 d D . P B 2
N4A N 0.220(2) 0.544(3) 0.594(2) 0.0193(6) Uani 0.0430(15) 1 d D . P B 2
C1A C 0.231(3) 0.724(4) 0.520(2) 0.0242(7) Uani 0.0430(15) 1 d D . P B 2
C2A C 0.296(3) 0.676(6) 0.553(3) 0.0231(7) Uani 0.0430(15) 1 d D . P B 2
H2C H 0.332815 0.727091 0.562688 0.028 Uiso 0.0430(15) 1 calc R U P B 2
H2D H 0.318650 0.627295 0.523992 0.028 Uiso 0.0430(15) 1 calc R U P B 2
C3A C 0.185(5) 0.791(5) 0.561(3) 0.0237(7) Uani 0.0430(15) 1 d D . P B 2
H3C H 0.139129 0.807998 0.539393 0.028 Uiso 0.0430(15) 1 calc R U P B 2
H3D H 0.212084 0.853722 0.569320 0.028 Uiso 0.0430(15) 1 calc R U P B 2
C4A C 0.177(4) 0.642(5) 0.502(3) 0.0243(7) Uani 0.0430(15) 1 d D . P B 2
H4C H 0.133120 0.672406 0.482915 0.029 Uiso 0.0430(15) 1 calc R U P B 2
H4D H 0.200110 0.598828 0.469951 0.029 Uiso 0.0430(15) 1 calc R U P B 2
C5A C 0.273(2) 0.624(4) 0.613(3) 0.0194(7) Uani 0.0430(15) 1 d D . P B 2
C6A C 0.168(3) 0.740(3) 0.624(3) 0.0204(7) Uani 0.0430(15) 1 d D . P B 2
C7A C 0.156(3) 0.582(4) 0.559(2) 0.0205(7) Uani 0.0430(15) 1 d D . P B 2
C8A C 0.337(3) 0.578(6) 0.646(3) 0.0228(7) Uani 0.0430(15) 1 d D . P B 2
H8D H 0.322182 0.551933 0.686898 0.034 Uiso 0.0430(15) 1 calc R U P B 2
H8E H 0.375444 0.627995 0.651934 0.034 Uiso 0.0430(15) 1 calc R U P B 2
H8F H 0.356696 0.523757 0.620127 0.034 Uiso 0.0430(15) 1 calc R U P B 2
C9A C 0.128(4) 0.809(6) 0.667(3) 0.0235(8) Uani 0.0430(15) 1 d D . P B 2
H9D H 0.118685 0.775988 0.707272 0.035 Uiso 0.0430(15) 1 calc R U P B 2
H9E H 0.080801 0.827473 0.647880 0.035 Uiso 0.0430(15) 1 calc R U P B 2
H9F H 0.156833 0.868836 0.674094 0.035 Uiso 0.0430(15) 1 calc R U P B 2
C10A C 0.100(4) 0.503(5) 0.540(3) 0.0252(8) Uani 0.0430(15) 1 d D . P B 2
H10D H 0.074339 0.479359 0.577862 0.038 Uiso 0.0430(15) 1 calc R U P B 2
H10E H 0.125148 0.447369 0.520108 0.038 Uiso 0.0430(15) 1 calc R U P B 2
H10F H 0.064672 0.531597 0.510854 0.038 Uiso 0.0430(15) 1 calc R U P B 2
Cl1 Cl 0.49454(6) 0.29556(7) 0.84530(6) 0.0303(3) Uani 0.910(3) 1 d . . P C 3
Cl1A Cl 0.4759(9) 0.3007(10) 0.8775(11) 0.0303(3) Uani 0.065(2) 1 d . . P D 4
Cl1B Cl 0.463(2) 0.305(3) 0.914(2) 0.0303(3) Uani 0.025(2) 1 d . . P E 5
H5 H 0.098(3) 0.661(4) 0.810(2) 0.036 Uiso 1 1 d . U . . .
O7 O 0.4498(3) 0.2381(6) 0.9804(2) 0.0618(18) Uani 0.772(10) 1 d D U P A 6
H7A H 0.454725 0.263839 0.944751 0.093 Uiso 0.772(10) 1 calc R U P A 6
O7A O 0.4815(11) 0.1864(17) 0.9822(8) 0.0618(18) Uani 0.228(10) 1 d D U P A 7
H7B H 0.465153 0.141898 1.005928 0.093 Uiso 0.228(10) 1 calc R U P A 7
O8 O 0.4599(5) 0.0139(7) 1.0092(4) 0.072(3) Uani 0.5 1 d G . P F -1
H1 H 0.425275 0.011356 1.037115 0.108 Uiso 0.5 1 d G U P F -1
H2 H 0.464293 0.074267 0.995526 0.108 Uiso 0.5 1 d G U P F -1

loop_
_atom_site_aniso_label
_atom_site_aniso_U_11
_atom_site_aniso_U_22
_atom_site_aniso_U_33
_atom_site_aniso_U_23
_atom_site_aniso_U_13
_atom_site_aniso_U_12
O6 0.0260(14) 0.0411(17) 0.059(2) -0.0042(15) -0.0039(13) 0.0060(13)
N5 0.0182(13) 0.0226(14) 0.0307(15) 0.0011(12) 0.0035(11) 0.0022(11)
N6 0.0268(16) 0.0223(15) 0.0329(16) 0.0004(12) 0.0029(13) -0.0079(12)
N7 0.0219(14) 0.0196(14) 0.0295(15) 0.0019(11) 0.0025(12) 0.0035(11)
C11 0.0236(16) 0.0258(18) 0.0296(18) -0.0004(14) -0.0016(14) 0.0034(14)
C12 0.0245(17) 0.0269(18) 0.0266(17) -0.0029(14) 0.0023(13) 0.0019(14)
C13 0.0219(17) 0.0288(18) 0.037(2) 0.0013(15) 0.0059(15) -0.0039(14)
C14 0.0208(17) 0.041(2) 0.036(2) 0.0002(17) 0.0028(15) -0.0084(16)
C15 0.042(2) 0.0193(16) 0.036(2) 0.0015(15) 0.0039(17) -0.0071(16)
C16 0.039(2) 0.0179(16) 0.0337(19) 0.0021(14) 0.0059(16) 0.0084(15)
C17 0.035(2) 0.063(3) 0.056(3) -0.017(2) 0.008(2) -0.005(2)
C18 0.049(3) 0.101(5) 0.052(3) -0.019(3) 0.007(2) -0.022(3)
Ni1 0.0146(3) 0.0128(3) 0.0236(4) -0.0005(2) 0.0012(2) -0.0003(2)
O1 0.071(2) 0.0376(17) 0.0330(17) -0.0043(14) 0.0197(16) -0.0117(17)
O2 0.0439(17) 0.0300(15) 0.0327(16) 0.0115(12) -0.0030(16) -0.0057(13)
O3 0.0173(11) 0.0154(11) 0.0222(12) -0.0016(9) -0.0004(9) -0.0031(9)
O4 0.0143(11) 0.0217(12) 0.0244(12) 0.0002(10) 0.0005(9) -0.0015(9)
O5 0.0226(12) 0.0123(10) 0.0249(12) 0.0007(9) 0.0049(10) 0.0004(9)
N1 0.0354(18) 0.0270(17) 0.0248(17) 0.0026(13) -0.0025(14) -0.0100(14)
N2 0.0176(13) 0.0143(12) 0.0230(14) -0.0011(11) 0.0002(12) 0.0006(10)
N3 0.0190(13) 0.0166(13) 0.0227(14) 0.0009(11) -0.0009(12) -0.0015(11)
N4 0.0207(14) 0.0144(13) 0.0226(14) -0.0007(11) 0.0027(12) -0.0017(11)
C1 0.0295(19) 0.0193(16) 0.0239(17) 0.0021(14) 0.0002(15) -0.0058(14)
C2 0.0235(18) 0.0187(16) 0.0273(18) -0.0008(14) 0.0037(14) -0.0043(14)
C3 0.0265(18) 0.0176(16) 0.0269(18) 0.0018(14) -0.0021(15) -0.0025(14)
C4 0.0278(18) 0.0233(17) 0.0219(18) -0.0022(14) -0.0011(14) -0.0038(15)
C5 0.0173(15) 0.0145(15) 0.0265(17) -0.0020(13) 0.0009(13) -0.0017(12)
C6 0.0211(16) 0.0139(15) 0.0260(18) -0.0004(13) -0.0033(14) -0.0008(13)
C7 0.0213(17) 0.0153(15) 0.0250(17) -0.0021(13) -0.0007(14) -0.0032(13)
C8 0.0158(15) 0.0205(17) 0.0320(19) 0.0004(15) 0.0034(14) 0.0027(13)
C9 0.0231(18) 0.0147(15) 0.033(2) -0.0003(15) -0.0049(16) 0.0021(13)
C10 0.0274(18) 0.0193(16) 0.0288(19) -0.0041(14) 0.0000(15) -0.0059(14)
Ni1A 0.0146(3) 0.0128(3) 0.0236(4) -0.0005(2) 0.0012(2) -0.0003(2)
O1A 0.071(2) 0.0376(17) 0.0330(17) -0.0043(14) 0.0197(16) -0.0117(17)
O2A 0.0439(17) 0.0300(15) 0.0327(16) 0.0115(12) -0.0030(16) -0.0057(13)
O3A 0.0173(11) 0.0154(11) 0.0222(12) -0.0016(9) -0.0004(9) -0.0031(9)
O4A 0.0143(11) 0.0217(12) 0.0244(12) 0.0002(10) 0.0005(9) -0.0015(9)
O5A 0.0226(12) 0.0123(10) 0.0249(12) 0.0007(9) 0.0049(10) 0.0004(9)
N1A 0.0354(18) 0.0270(17) 0.0248(17) 0.0026(13) -0.0025(14) -0.0100(14)
N2A 0.0176(13) 0.0143(12) 0.0230(14) -0.0011(11) 0.0002(12) 0.0006(10)
N3A 0.0190(13) 0.0166(13) 0.0227(14) 0.0009(11) -0.0009(12) -0.0015(11)
N4A 0.0207(14) 0.0144(13) 0.0226(14) -0.0007(11) 0.0027(12) -0.0017(11)
C1A 0.0295(19) 0.0193(16) 0.0239(17) 0.0021(14) 0.0002(15) -0.0058(14)
C2A 0.0235(18) 0.0187(16) 0.0273(18) -0.0008(14) 0.0037(14) -0.0043(14)
C3A 0.0265(18) 0.0176(16) 0.0269(18) 0.0018(14) -0.0021(15) -0.0025(14)
C4A 0.0278(18) 0.0233(17) 0.0219(18) -0.0022(14) -0.0011(14) -0.0038(15)
C5A 0.0173(15) 0.0145(15) 0.0265(17) -0.0020(13) 0.0009(13) -0.0017(12)
C6A 0.0211(16) 0.0139(15) 0.0260(18) -0.0004(13) -0.0033(14) -0.0008(13)
C7A 0.0213(17) 0.0153(15) 0.0250(17) -0.0021(13) -0.0007(14) -0.0032(13)
C8A 0.0158(15) 0.0205(17) 0.0320(19) 0.0004(15) 0.0034(14) 0.0027(13)
C9A 0.0231(18) 0.0147(15) 0.033(2) -0.0003(15) -0.0049(16) 0.0021(13)
C10A 0.0274(18) 0.0193(16) 0.0288(19) -0.0041(14) 0.0000(15) -0.0059(14)
Cl1 0.0282(5) 0.0226(5) 0.0401(7) 0.0034(4) -0.0021(5) -0.0075(4)
Cl1A 0.0282(5) 0.0226(5) 0.0401(7) 0.0034(4) -0.0021(5) -0.0075(4)
Cl1B 0.0282(5) 0.0226(5) 0.0401(7) 0.0034(4) -0.0021(5) -0.0075(4)
O7 0.034(3) 0.109(5) 0.042(2) -0.004(3) 0.004(2) -0.023(3)
O7A 0.034(3) 0.109(5) 0.042(2) -0.004(3) 0.004(2) -0.023(3)
O8 0.088(6) 0.071(6) 0.058(5) 0.025(4) -0.027(5) -0.016(5)

loop_
_atom_type_symbol
_atom_type_description
_atom_type_scat_dispersion_real
_atom_type_scat_dispersion_imag
_atom_type_scat_source
C C 0.0181 0.0091 'International Tables Vol C Tables 4.2.6.8 and 6.1.1.4'
H H 0.0000 0.0000 'International Tables Vol C Tables 4.2.6.8 and 6.1.1.4'
Cl Cl 0.3639 0.7018 'International Tables Vol C Tables 4.2.6.8 and 6.1.1.4'
N N 0.0311 0.0180 'International Tables Vol C Tables 4.2.6.8 and 6.1.1.4'
Ni Ni -3.0029 0.5091 'International Tables Vol C Tables 4.2.6.8 and 6.1.1.4'
O O 0.0492 0.0322 'International Tables Vol C Tables 4.2.6.8 and 6.1.1.4'

loop_
_exptl_crystal_face_index_h
_exptl_crystal_face_index_k
_exptl_crystal_face_index_l
_exptl_crystal_face_perp_dist
-1 0 0 0.0945
1 0 0 0.1531
0 -1 2 0.1072
0 1 -2 0.0964
0 0 -1 0.0737
0 0 1 0.0600
3 -5 -11 0.0970
-5 5 10 0.0929
11 0 6 0.1533
-11 0 -6 0.1120
-5 -5 -10 0.1453
5 5 10 0.1541
3 -7 -7 0.1186
0 7 8 0.1224
-7 7 4 0.0939
-10 5 1 0.0977
0 9 1 0.1339
0 -9 -1 0.1245
-7 7 -3 0.1000
0 -8 4 0.1120
-4 7 -7 0.0977
-5 5 -10 0.0995
8 -4 9 0.1394
-5 -5 10 0.1160
8 -4 -8 0.1174

loop_
_geom_angle_atom_site_label_1
_geom_angle_atom_site_label_2
_geom_angle_atom_site_label_3
_geom_angle
_geom_angle_site_symmetry_1
_geom_angle_site_symmetry_3
_geom_angle_publ_flag
C17 O6 H6A 109.5 . . ?
C12 N5 Ni1 105.2(2) . . ?
C12 N5 H5 105(3) . . ?
C13 N5 C12 113.6(3) . . ?
C13 N5 Ni1 111.0(2) . . ?
C13 N5 H5 112(3) . . ?
Ni1 N5 H5 110(3) . . ?
C14 N6 H6 105(3) . . ?
C14 N6 Ni1 103.8(2) . . ?
C14 N6 Ni1A 107.8(4) . . ?
C15 N6 H6 116(3) . . ?
C15 N6 C14 113.8(3) . . ?
C15 N6 Ni1 111.2(2) . . ?
C15 N6 Ni1A 125.2(5) . . ?
Ni1 N6 H6 106(3) . . ?
Ni1A N6 H6 84(3) . . ?
C11 N7 H7 112(4) . . ?
C11 N7 Ni1 110.9(2) . . ?
C16 N7 C11 114.3(3) . . ?
C16 N7 H7 106(4) . . ?
C16 N7 Ni1 104.8(2) . . ?
Ni1 N7 H7 108(4) . . ?
N7 C11 H11A 109.7 . . ?
N7 C11 H11B 109.7 . . ?
N7 C11 C12 109.8(3) . . ?
H11A C11 H11B 108.2 . . ?
C12 C11 H11A 109.7 . . ?
C12 C11 H11B 109.7 . . ?
N5 C12 C11 108.6(3) . . ?
N5 C12 H12A 110.0 . . ?
N5 C12 H12B 110.0 . . ?
C11 C12 H12A 110.0 . . ?
C11 C12 H12B 110.0 . . ?
H12A C12 H12B 108.3 . . ?
N5 C13 H13A 109.9 . . ?
N5 C13 H13B 109.9 . . ?
N5 C13 C14 109.1(3) . . ?
H13A C13 H13B 108.3 . . ?
C14 C13 H13A 109.9 . . ?
C14 C13 H13B 109.9 . . ?
N6 C14 C13 109.4(3) . . ?
N6 C14 H14A 109.8 . . ?
N6 C14 H14B 109.8 . . ?
C13 C14 H14A 109.8 . . ?
C13 C14 H14B 109.8 . . ?
H14A C14 H14B 108.2 . . ?
N6 C15 H15A 109.7 . . ?
N6 C15 H15B 109.7 . . ?
N6 C15 C16 109.9(3) . . ?
H15A C15 H15B 108.2 . . ?
C16 C15 H15A 109.7 . . ?
C16 C15 H15B 109.7 . . ?
N7 C16 C15 109.7(3) . . ?
N7 C16 H16A 109.7 . . ?
N7 C16 H16B 109.7 . . ?
C15 C16 H16A 109.7 . . ?
C15 C16 H16B 109.7 . . ?
H16A C16 H16B 108.2 . . ?
O6 C17 H17A 109.5 . . ?
O6 C17 H17B 109.5 . . ?
O6 C17 H17C 109.5 . . ?
H17A C17 H17B 109.5 . . ?
H17A C17 H17C 109.5 . . ?
H17B C17 H17C 109.5 . . ?
H18A C18 H18B 109.5 . . ?
H18A C18 H18C 109.5 . . ?
H18B C18 H18C 109.5 . . ?
H18D C18 H18E 109.5 . . ?
H18D C18 H18F 109.5 . . ?
H18E C18 H18F 109.5 . . ?
O7 C18 H18A 109.5 . . ?
O7 C18 H18B 109.5 . . ?
O7 C18 H18C 109.5 . . ?
O7A C18 H18D 109.5 . . ?
O7A C18 H18E 109.5 . . ?
O7A C18 H18F 109.5 . . ?
N5 Ni1 N6 83.74(13) . . ?
N5 Ni1 N7 83.32(13) . . ?
N6 Ni1 N7 83.55(13) . . ?
O3 Ni1 N5 90.12(11) . . ?
O3 Ni1 N6 173.71(12) . . ?
O3 Ni1 N7 94.44(12) . . ?
O3 Ni1 O4 90.93(10) . . ?
O4 Ni1 N5 94.93(11) . . ?
O4 Ni1 N6 90.93(12) . . ?
O4 Ni1 N7 174.35(12) . . ?
O5 Ni1 N5 174.28(12) . . ?
O5 Ni1 N6 94.85(12) . . ?
O5 Ni1 N7 91.02(12) . . ?
O5 Ni1 O3 91.13(10) . . ?
O5 Ni1 O4 90.63(11) . . ?
N2 O3 Ni1 116.25(19) . . ?
N3 O4 Ni1 116.24(19) . . ?
N4 O5 Ni1 116.28(19) . . ?
O1 N1 O2 123.8(4) . . ?
O1 N1 C1 117.8(3) . . ?
O2 N1 C1 118.4(3) . . ?
O3 N2 C5 112.6(3) . . ?
O3 N2 C6 113.0(3) . . ?
C5 N2 C6 112.8(3) . . ?
O4 N3 C6 112.6(3) . . ?
O4 N3 C7 113.0(3) . . ?
C7 N3 C6 112.8(3) . . ?
O5 N4 C5 112.3(3) . . ?
O5 N4 C7 113.1(3) . . ?
C7 N4 C5 112.5(3) . . ?
C2 C1 N1 107.5(3) . . ?
C2 C1 C4 109.5(3) . . ?
C3 C1 N1 110.5(3) . . ?
C3 C1 C2 110.4(3) . . ?
C3 C1 C4 110.1(3) . . ?
C4 C1 N1 108.8(3) . . ?
C1 C2 H2A 109.9 . . ?
C1 C2 H2B 109.9 . . ?
C1 C2 C5 109.0(3) . . ?
H2A C2 H2B 108.3 . . ?
C5 C2 H2A 109.9 . . ?
C5 C2 H2B 109.9 . . ?
C1 C3 H3A 109.9 . . ?
C1 C3 H3B 109.9 . . ?
C1 C3 C6 108.9(3) . . ?
H3A C3 H3B 108.3 . . ?
C6 C3 H3A 109.9 . . ?
C6 C3 H3B 109.9 . . ?
C1 C4 H4A 110.0 . . ?
C1 C4 H4B 110.0 . . ?
H4A C4 H4B 108.3 . . ?
C7 C4 C1 108.6(3) . . ?
C7 C4 H4A 110.0 . . ?
C7 C4 H4B 110.0 . . ?
N2 C5 N4 107.2(3) . . ?
N2 C5 C2 108.9(3) . . ?
N2 C5 C8 110.6(3) . . ?
N4 C5 C2 108.7(3) . . ?
N4 C5 C8 111.0(3) . . ?
C8 C5 C2 110.3(3) . . ?
N2 C6 C3 109.1(3) . . ?
N2 C6 C9 111.5(3) . . ?
N3 C6 N2 107.0(3) . . ?
N3 C6 C3 108.8(3) . . ?
N3 C6 C9 110.2(3) . . ?
C9 C6 C3 110.2(3) . . ?
N3 C7 N4 107.2(3) . . ?
N3 C7 C4 109.6(3) . . ?
N3 C7 C10 110.0(3) . . ?
N4 C7 C4 109.0(3) . . ?
N4 C7 C10 110.7(3) . . ?
C10 C7 C4 110.2(3) . . ?
C5 C8 H8A 109.5 . . ?
C5 C8 H8B 109.5 . . ?
C5 C8 H8C 109.5 . . ?
H8A C8 H8B 109.5 . . ?
H8A C8 H8C 109.5 . . ?
H8B C8 H8C 109.5 . . ?
C6 C9 H9A 109.5 . . ?
C6 C9 H9B 109.5 . . ?
C6 C9 H9C 109.5 . . ?
H9A C9 H9B 109.5 . . ?
H9A C9 H9C 109.5 . . ?
H9B C9 H9C 109.5 . . ?
C7 C10 H10A 109.5 . . ?
C7 C10 H10B 109.5 . . ?
C7 C10 H10C 109.5 . . ?
H10A C10 H10B 109.5 . . ?
H10A C10 H10C 109.5 . . ?
H10B C10 H10C 109.5 . . ?
O3A Ni1A N6 148.2(15) . . ?
O4A Ni1A N6 110.6(14) . . ?
O4A Ni1A O3A 91.1(11) . . ?
O5A Ni1A N6 109.7(13) . . ?
O5A Ni1A O3A 91.9(11) . . ?
O5A Ni1A O4A 91.8(11) . . ?
N2A O3A Ni1A 116(3) . . ?
N3A O4A Ni1A 121(3) . . ?
N4A O5A Ni1A 110(3) . . ?
O1A N1A O2A 124(3) . . ?
O1A N1A C1A 117(2) . . ?
O2A N1A C1A 117(2) . . ?
O3A N2A C5A 111(4) . . ?
O3A N2A C6A 114(4) . . ?
C5A N2A C6A 113(4) . . ?
O4A N3A C6A 113(4) . . ?
O4A N3A C7A 101(4) . . ?
C7A N3A C6A 118(3) . . ?
O5A N4A C5A 113(4) . . ?
O5A N4A C7A 118(4) . . ?
C7A N4A C5A 113(3) . . ?
C2A C1A N1A 113(5) . . ?
C2A C1A C4A 108(6) . . ?
C3A C1A N1A 112(4) . . ?
C3A C1A C2A 115(6) . . ?
C3A C1A C4A 103(6) . . ?
C4A C1A N1A 105(4) . . ?
C1A C2A H2C 109.3 . . ?
C1A C2A H2D 109.3 . . ?
C1A C2A C5A 112(5) . . ?
H2C C2A H2D 108.0 . . ?
C5A C2A H2C 109.3 . . ?
C5A C2A H2D 109.3 . . ?
C1A C3A H3C 109.7 . . ?
C1A C3A H3D 109.7 . . ?
C1A C3A C6A 110(5) . . ?
H3C C3A H3D 108.2 . . ?
C6A C3A H3C 109.7 . . ?
C6A C3A H3D 109.7 . . ?
C1A C4A H4C 109.6 . . ?
C1A C4A H4D 109.6 . . ?
H4C C4A H4D 108.1 . . ?
C7A C4A C1A 110(5) . . ?
C7A C4A H4C 109.6 . . ?
C7A C4A H4D 109.6 . . ?
N2A C5A N4A 106.7(18) . . ?
N2A C5A C2A 111(5) . . ?
N2A C5A C8A 112(5) . . ?
N4A C5A C2A 106(5) . . ?
C8A C5A N4A 109(5) . . ?
C8A C5A C2A 111(2) . . ?
N2A C6A C3A 115(6) . . ?
N2A C6A C9A 112(4) . . ?
N3A C6A N2A 107.1(19) . . ?
N3A C6A C3A 98(5) . . ?
N3A C6A C9A 113(4) . . ?
C9A C6A C3A 111(2) . . ?
N3A C7A C4A 101(5) . . ?
N3A C7A C10A 110(5) . . ?
N4A C7A N3A 107.3(19) . . ?
N4A C7A C4A 113(5) . . ?
N4A C7A C10A 115(5) . . ?
C4A C7A C10A 110(2) . . ?
C5A C8A H8D 109.5 . . ?
C5A C8A H8E 109.5 . . ?
C5A C8A H8F 109.5 . . ?
H8D C8A H8E 109.5 . . ?
H8D C8A H8F 109.5 . . ?
H8E C8A H8F 109.5 . . ?
C6A C9A H9D 109.5 . . ?
C6A C9A H9E 109.5 . . ?
C6A C9A H9F 109.5 . . ?
H9D C9A H9E 109.5 . . ?
H9D C9A H9F 109.5 . . ?
H9E C9A H9F 109.5 . . ?
C7A C10A H10D 109.5 . . ?
C7A C10A H10E 109.5 . . ?
C7A C10A H10F 109.5 . . ?
H10D C10A H10E 109.5 . . ?
H10D C10A H10F 109.5 . . ?
H10E C10A H10F 109.5 . . ?
C18 O7 H7A 109.5 . . ?
C18 O7A H7B 109.5 . . ?
H1 O8 H2 109.4 . . ?

loop_
_geom_bond_atom_site_label_1
_geom_bond_atom_site_label_2
_geom_bond_distance
_geom_bond_site_symmetry_2
_geom_bond_publ_flag
O6 H6A 0.8400 . ?
O6 C17 1.416(6) . ?
N5 C12 1.487(5) . ?
N5 C13 1.482(5) . ?
N5 Ni1 2.046(3) . ?
N5 H5 0.86(5) . ?
N6 H6 0.92(5) . ?
N6 C14 1.492(5) . ?
N6 C15 1.486(5) . ?
N6 Ni1 2.049(3) . ?
N6 Ni1A 2.096(13) . ?
N7 C11 1.490(5) . ?
N7 C16 1.485(5) . ?
N7 H7 0.86(7) . ?
N7 Ni1 2.057(3) . ?
C11 H11A 0.9900 . ?
C11 H11B 0.9900 . ?
C11 C12 1.528(5) . ?
C12 H12A 0.9900 . ?
C12 H12B 0.9900 . ?
C13 H13A 0.9900 . ?
C13 H13B 0.9900 . ?
C13 C14 1.511(6) . ?
C14 H14A 0.9900 . ?
C14 H14B 0.9900 . ?
C15 H15A 0.9900 . ?
C15 H15B 0.9900 . ?
C15 C16 1.518(6) . ?
C16 H16A 0.9900 . ?
C16 H16B 0.9900 . ?
C17 H17A 0.9800 . ?
C17 H17B 0.9800 . ?
C17 H17C 0.9800 . ?
C18 H18A 0.9800 . ?
C18 H18B 0.9800 . ?
C18 H18C 0.9800 . ?
C18 H18D 0.9800 . ?
C18 H18E 0.9800 . ?
C18 H18F 0.9800 . ?
C18 O7 1.442(7) . ?
C18 O7A 1.454(15) . ?
Ni1 O3 1.922(2) . ?
Ni1 O4 1.927(3) . ?
Ni1 O5 1.920(3) . ?
O1 N1 1.214(5) . ?
O2 N1 1.223(5) . ?
O3 N2 1.339(4) . ?
O4 N3 1.347(4) . ?
O5 N4 1.350(4) . ?
N1 C1 1.532(5) . ?
N2 C5 1.490(4) . ?
N2 C6 1.497(5) . ?
N3 C6 1.492(4) . ?
N3 C7 1.488(4) . ?
N4 C5 1.500(4) . ?
N4 C7 1.490(5) . ?
C1 C2 1.518(5) . ?
C1 C3 1.513(5) . ?
C1 C4 1.526(5) . ?
C2 H2A 0.9900 . ?
C2 H2B 0.9900 . ?
C2 C5 1.532(5) . ?
C3 H3A 0.9900 . ?
C3 H3B 0.9900 . ?
C3 C6 1.533(5) . ?
C4 H4A 0.9900 . ?
C4 H4B 0.9900 . ?
C4 C7 1.525(5) . ?
C5 C8 1.508(5) . ?
C6 C9 1.505(5) . ?
C7 C10 1.523(5) . ?
C8 H8A 0.9800 . ?
C8 H8B 0.9800 . ?
C8 H8C 0.9800 . ?
C9 H9A 0.9800 . ?
C9 H9B 0.9800 . ?
C9 H9C 0.9800 . ?
C10 H10A 0.9800 . ?
C10 H10B 0.9800 . ?
C10 H10C 0.9800 . ?
Ni1A O3A 1.919(19) . ?
Ni1A O4A 1.919(19) . ?
Ni1A O5A 1.903(19) . ?
O1A N1A 1.21(2) . ?
O2A N1A 1.22(2) . ?
O3A N2A 1.34(2) . ?
O4A N3A 1.35(2) . ?
O5A N4A 1.35(2) . ?
N1A C1A 1.54(2) . ?
N2A C5A 1.49(2) . ?
N2A C6A 1.50(2) . ?
N3A C6A 1.49(2) . ?
N3A C7A 1.49(2) . ?
N4A C5A 1.50(2) . ?
N4A C7A 1.49(2) . ?
C1A C2A 1.52(2) . ?
C1A C3A 1.51(2) . ?
C1A C4A 1.53(2) . ?
C2A H2C 0.9900 . ?
C2A H2D 0.9900 . ?
C2A C5A 1.53(2) . ?
C3A H3C 0.9900 . ?
C3A H3D 0.9900 . ?
C3A C6A 1.53(2) . ?
C4A H4C 0.9900 . ?
C4A H4D 0.9900 . ?
C4A C7A 1.52(2) . ?
C5A C8A 1.50(2) . ?
C6A C9A 1.50(2) . ?
C7A C10A 1.53(2) . ?
C8A H8D 0.9800 . ?
C8A H8E 0.9800 . ?
C8A H8F 0.9800 . ?
C9A H9D 0.9800 . ?
C9A H9E 0.9800 . ?
C9A H9F 0.9800 . ?
C10A H10D 0.9800 . ?
C10A H10E 0.9800 . ?
C10A H10F 0.9800 . ?
O7 H7A 0.8400 . ?
O7A H7B 0.8400 . ?
O8 H1 0.8695 . ?
O8 H2 0.8696 . ?

loop_
_geom_hbond_atom_site_label_D
_geom_hbond_atom_site_label_H
_geom_hbond_atom_site_label_A
_geom_hbond_distance_DH
_geom_hbond_distance_HA
_geom_hbond_distance_DA
_geom_hbond_angle_DHA
_geom_hbond_site_symmetry_A
_geom_hbond_publ_flag
O6 H6A Cl1 0.84 2.34 3.172(3) 170.8 . yes
O6 H6A Cl1A 0.84 2.24 3.046(15) 161.7 . yes
O6 H6A Cl1B 0.84 2.51 3.22(4) 143.7 . yes
N7 H7 O6 0.86(7) 2.18(7) 2.943(4) 148(6) . yes
N5 H5 Cl1 0.86(5) 2.59(5) 3.308(3) 141(4) 8_665 yes
N5 H5 Cl1A 0.86(5) 2.72(5) 3.379(15) 134(4) 8_665 yes

loop_
_geom_torsion_atom_site_label_1
_geom_torsion_atom_site_label_2
_geom_torsion_atom_site_label_3
_geom_torsion_atom_site_label_4
_geom_torsion
_geom_torsion_site_symmetry_1
_geom_torsion_site_symmetry_2
_geom_torsion_site_symmetry_3
_geom_torsion_site_symmetry_4
_geom_torsion_publ_flag
N5 C13 C14 N6 47.2(4) . . . . ?
N6 C15 C16 N7 44.5(4) . . . . ?
N7 C11 C12 N5 44.7(4) . . . . ?
C11 N7 C16 C15 72.8(4) . . . . ?
C12 N5 C13 C14 -137.7(3) . . . . ?
C13 N5 C12 C11 71.5(4) . . . . ?
C14 N6 C15 C16 -134.0(3) . . . . ?
C15 N6 C14 C13 70.3(4) . . . . ?
C16 N7 C11 C12 -135.0(3) . . . . ?
Ni1 N5 C12 C11 -50.1(3) . . . . ?
Ni1 N5 C13 C14 -19.3(4) . . . . ?
Ni1 N6 C14 C13 -50.7(3) . . . . ?
Ni1 N6 C15 C16 -17.2(4) . . . . ?
Ni1 N7 C11 C12 -16.9(3) . . . . ?
Ni1 N7 C16 C15 -48.8(3) . . . . ?
Ni1 O3 N2 C5 -64.8(3) . . . . ?
Ni1 O3 N2 C6 64.5(3) . . . . ?
Ni1 O4 N3 C6 -64.6(3) . . . . ?
Ni1 O4 N3 C7 64.7(3) . . . . ?
Ni1 O5 N4 C5 64.1(3) . . . . ?
Ni1 O5 N4 C7 -64.6(3) . . . . ?
O1 N1 C1 C2 63.1(4) . . . . ?
O1 N1 C1 C3 -176.4(4) . . . . ?
O1 N1 C1 C4 -55.4(5) . . . . ?
O2 N1 C1 C2 -114.6(4) . . . . ?
O2 N1 C1 C3 5.9(5) . . . . ?
O2 N1 C1 C4 126.9(4) . . . . ?
O3 N2 C5 N4 70.8(3) . . . . ?
O3 N2 C5 C2 -171.7(3) . . . . ?
O3 N2 C5 C8 -50.3(4) . . . . ?
O3 N2 C6 N3 -70.5(3) . . . . ?
O3 N2 C6 C3 171.9(3) . . . . ?
O3 N2 C6 C9 50.0(4) . . . . ?
O4 N3 C6 N2 70.3(3) . . . . ?
O4 N3 C6 C3 -172.0(3) . . . . ?
O4 N3 C6 C9 -51.0(4) . . . . ?
O4 N3 C7 N4 -69.6(3) . . . . ?
O4 N3 C7 C4 172.1(3) . . . . ?
O4 N3 C7 C10 50.8(4) . . . . ?
O5 N4 C5 N2 -70.3(3) . . . . ?
O5 N4 C5 C2 172.1(3) . . . . ?
O5 N4 C5 C8 50.6(4) . . . . ?
O5 N4 C7 N3 69.6(3) . . . . ?
O5 N4 C7 C4 -171.8(3) . . . . ?
O5 N4 C7 C10 -50.4(4) . . . . ?
N1 C1 C2 C5 -179.0(3) . . . . ?
N1 C1 C3 C6 -179.0(3) . . . . ?
N1 C1 C4 C7 178.5(3) . . . . ?
C1 C2 C5 N2 -58.1(4) . . . . ?
C1 C2 C5 N4 58.5(4) . . . . ?
C1 C2 C5 C8 -179.7(3) . . . . ?
C1 C3 C6 N2 57.9(4) . . . . ?
C1 C3 C6 N3 -58.5(4) . . . . ?
C1 C3 C6 C9 -179.4(3) . . . . ?
C1 C4 C7 N3 57.8(4) . . . . ?
C1 C4 C7 N4 -59.3(4) . . . . ?
C1 C4 C7 C10 179.0(3) . . . . ?
C2 C1 C3 C6 -60.2(4) . . . . ?
C2 C1 C4 C7 61.3(4) . . . . ?
C3 C1 C2 C5 60.4(4) . . . . ?
C3 C1 C4 C7 -60.3(4) . . . . ?
C4 C1 C2 C5 -61.0(4) . . . . ?
C4 C1 C3 C6 60.8(4) . . . . ?
C5 N2 C6 N3 58.7(3) . . . . ?
C5 N2 C6 C3 -58.8(3) . . . . ?
C5 N2 C6 C9 179.2(3) . . . . ?
C5 N4 C7 N3 -59.0(3) . . . . ?
C5 N4 C7 C4 59.6(4) . . . . ?
C5 N4 C7 C10 -179.0(3) . . . . ?
C6 N2 C5 N4 -58.6(3) . . . . ?
C6 N2 C5 C2 58.8(3) . . . . ?
C6 N2 C5 C8 -179.8(3) . . . . ?
C6 N3 C7 N4 59.5(3) . . . . ?
C6 N3 C7 C4 -58.7(4) . . . . ?
C6 N3 C7 C10 179.9(3) . . . . ?
C7 N3 C6 N2 -59.1(4) . . . . ?
C7 N3 C6 C3 58.6(4) . . . . ?
C7 N3 C6 C9 179.6(3) . . . . ?
C7 N4 C5 N2 58.7(4) . . . . ?
C7 N4 C5 C2 -58.9(4) . . . . ?
C7 N4 C5 C8 179.6(3) . . . . ?
Ni1A N6 C14 C13 -73.1(6) . . . . ?
Ni1A N6 C15 C16 2.1(7) . . . . ?
Ni1A O3A N2A C5A -64(4) . . . . ?
Ni1A O3A N2A C6A 65(4) . . . . ?
Ni1A O4A N3A C6A -58(4) . . . . ?
Ni1A O4A N3A C7A 69(4) . . . . ?
Ni1A O5A N4A C5A 71(4) . . . . ?
Ni1A O5A N4A C7A -64(4) . . . . ?
O1A N1A C1A C2A 74(10) . . . . ?
O1A N1A C1A C3A -154(9) . . . . ?
O1A N1A C1A C4A -43(10) . . . . ?
O2A N1A C1A C2A -94(9) . . . . ?
O2A N1A C1A C3A 38(11) . . . . ?
O2A N1A C1A C4A 149(9) . . . . ?
O3A N2A C5A N4A 69(5) . . . . ?
O3A N2A C5A C2A -176(4) . . . . ?
O3A N2A C5A C8A -51(5) . . . . ?
O3A N2A C6A N3A -72(5) . . . . ?
O3A N2A C6A C3A 180(4) . . . . ?
O3A N2A C6A C9A 52(4) . . . . ?
O4A N3A C6A N2A 66(5) . . . . ?
O4A N3A C6A C3A -175(4) . . . . ?
O4A N3A C6A C9A -58(4) . . . . ?
O4A N3A C7A N4A -72(4) . . . . ?
O4A N3A C7A C4A 170(4) . . . . ?
O4A N3A C7A C10A 54(4) . . . . ?
O5A N4A C5A N2A -76(5) . . . . ?
O5A N4A C5A C2A 166(4) . . . . ?
O5A N4A C5A C8A 46(5) . . . . ?
O5A N4A C7A N3A 79(5) . . . . ?
O5A N4A C7A C4A -171(4) . . . . ?
O5A N4A C7A C10A -44(5) . . . . ?
N1A C1A C2A C5A -178(4) . . . . ?
N1A C1A C3A C6A -178(6) . . . . ?
N1A C1A C4A C7A 176(6) . . . . ?
C1A C2A C5A N2A -53(7) . . . . ?
C1A C2A C5A N4A 62(6) . . . . ?
C1A C2A C5A C8A -179(6) . . . . ?
C1A C3A C6A N2A 47(7) . . . . ?
C1A C3A C6A N3A -66(7) . . . . ?
C1A C3A C6A C9A 176(5) . . . . ?
C1A C4A C7A N3A 61(6) . . . . ?
C1A C4A C7A N4A -53(7) . . . . ?
C1A C4A C7A C10A 178(6) . . . . ?
C2A C1A C3A C6A -47(8) . . . . ?
C2A C1A C4A C7A 56(7) . . . . ?
C3A C1A C2A C5A 52(8) . . . . ?
C3A C1A C4A C7A -67(7) . . . . ?
C4A C1A C2A C5A -63(7) . . . . ?
C4A C1A C3A C6A 70(7) . . . . ?
C5A N2A C6A N3A 56(5) . . . . ?
C5A N2A C6A C3A -52(5) . . . . ?
C5A N2A C6A C9A 180(4) . . . . ?
C5A N4A C7A N3A -55(5) . . . . ?
C5A N4A C7A C4A 55(4) . . . . ?
C5A N4A C7A C10A -178(4) . . . . ?
C6A N2A C5A N4A -61(5) . . . . ?
C6A N2A C5A C2A 54(5) . . . . ?
C6A N2A C5A C8A 179(4) . . . . ?
C6A N3A C7A N4A 52(5) . . . . ?
C6A N3A C7A C4A -66(4) . . . . ?
C6A N3A C7A C10A 178(4) . . . . ?
C7A N3A C6A N2A -52(6) . . . . ?
C7A N3A C6A C3A 68(4) . . . . ?
C7A N3A C6A C9A -176(4) . . . . ?
C7A N4A C5A N2A 61(5) . . . . ?
C7A N4A C5A C2A -57(4) . . . . ?
C7A N4A C5A C8A -178(4) . . . . ?

loop_
_exptl_oxdiff_crystal_face_indexfrac_h
_exptl_oxdiff_crystal_face_indexfrac_k
_exptl_oxdiff_crystal_face_indexfrac_l
_exptl_oxdiff_crystal_face_x
_exptl_oxdiff_crystal_face_y
_exptl_oxdiff_crystal_face_z
-1.0000 0.0000 -0.0000 -0.0158 -0.0200 0.0802
1.0000 -0.0000 0.0000 0.0158 0.0200 -0.0802
0.0000 -1.0000 2.0000 -0.1362 -0.1113 -0.0547
-0.0000 1.0000 -2.0000 0.1362 0.1113 0.0547
-0.0000 0.0000 -1.0000 0.0131 0.0684 0.0197
0.0000 -0.0000 1.0000 -0.0131 -0.0684 -0.0197
3.4293 -4.8100 -10.8394 -0.3321 0.9334 -0.1356
-5.0508 4.8385 9.9121 0.3218 -0.9031 0.2844
10.8090 -0.2692 5.7002 0.0666 -0.1673 -0.9837
-10.8183 0.2821 -5.6747 -0.0656 0.1650 0.9841
-4.8361 -4.5915 -10.3331 -0.4455 0.7280 0.5210
4.8889 4.5698 10.3232 0.4441 -0.7257 -0.5254
3.3184 -7.3325 -6.5352 -0.6678 0.7011 -0.2501
-0.2801 7.2392 7.7990 0.6890 -0.7245 -0.0200
-6.9464 6.6197 4.1237 0.5637 -0.5903 0.5778
-9.9901 4.7272 0.6836 0.3526 -0.3673 0.8607
-0.1261 8.7636 0.7840 0.9512 -0.2802 0.1291
0.2075 -8.7637 -0.7559 -0.9503 0.2799 -0.1362
-7.0665 6.8222 -2.8251 0.6753 -0.1223 0.7273
0.1276 -8.4748 3.6012 -0.9771 -0.0273 -0.2112
-3.6066 7.0004 -7.1993 0.8072 0.2417 0.5385
-4.9806 4.8756 -9.9136 0.5875 0.4544 0.6696
7.9737 -3.6095 8.5095 -0.3825 -0.3308 -0.8627
-4.9820 -4.5975 10.2446 -0.7190 -0.6832 0.1275
8.2365 -3.5448 -8.2415 -0.1511 0.8193 -0.5530
